data_7123311
loop_
_publ_author_name
'Gu, Yanwei'
'Tullimi, Yadagiri Gopalakrishna'
'Feng, Jiaqi'
'Phan, Hoa'
'Zeng, Wangdong'
'Wu, Jishan'

_publ_section_title
;
 Peri-acenoacenes
;
_journal_name_full 'Chemical Communications'
_journal_paper_doi 10.1039/C9CC01986C
_journal_year 2019
_chemical_formula_sum 'C58 H58 Cl4'
_chemical_formula_weight 896.84
_space_group_crystal_system triclinic
_space_group_IT_number 2
_space_group_name_Hall '-P 1'
_space_group_name_H-M_alt 'P -1'
_symmetry_space_group_name_Hall '-P 1'
_symmetry_space_group_name_H-M 'P -1'
_atom_sites_solution_hydrogens geom
_audit_creation_method SHELXL-2014/7
_audit_update_record
;
2018-07-09 deposited with the CCDC.    2019-04-17 downloaded from the CCDC.
;
_cell_angle_alpha 76.3090(10)
_cell_angle_beta 83.0330(10)
_cell_angle_gamma 87.2420(10)
_cell_formula_units_Z 2
_cell_length_a 12.2300(4)
_cell_length_b 12.6110(4)
_cell_length_c 16.0096(5)
_cell_measurement_reflns_used 9965
_cell_measurement_temperature 100(2)
_cell_measurement_theta_max 70.19
_cell_measurement_theta_min 2.86
_cell_volume 2380.85(13)
_computing_cell_refinement 'APEX3 v2016.1-0 (Bruker AXS)'
_computing_data_collection 'APEX3 (Bruker AXS)'
_computing_data_reduction 'SAINT V8.32B (Bruker AXS Inc., 2014)'
_computing_molecular_graphics 'Bruker SHELXTL'
_computing_publication_material 'Bruker SHELXTL'
_computing_structure_refinement 'SHELXL--2014 (Sheldrick 2014)'
_computing_structure_solution 'SHELXT--(Sheldrick 2015)'
_diffrn_ambient_temperature 100(2)
_diffrn_measured_fraction_theta_full 0.980
_diffrn_measured_fraction_theta_max 0.980
_diffrn_measurement_device_type 'Bruker D8 Venture'
_diffrn_measurement_method '\f and \w scans'
_diffrn_radiation_type CuK\a
_diffrn_radiation_wavelength 1.54178
_diffrn_reflns_av_R_equivalents 0.0368
_diffrn_reflns_av_unetI/netI 0.0350
_diffrn_reflns_Laue_measured_fraction_full 0.980
_diffrn_reflns_Laue_measured_fraction_max 0.980
_diffrn_reflns_limit_h_max 14
_diffrn_reflns_limit_h_min -14
_diffrn_reflns_limit_k_max 14
_diffrn_reflns_limit_k_min -14
_diffrn_reflns_limit_l_max 19
_diffrn_reflns_limit_l_min -19
_diffrn_reflns_number 28278
_diffrn_reflns_point_group_measured_fraction_full 0.980
_diffrn_reflns_point_group_measured_fraction_max 0.980
_diffrn_reflns_theta_full 66.572
_diffrn_reflns_theta_max 66.572
_diffrn_reflns_theta_min 2.859
_exptl_absorpt_coefficient_mu 2.538
_exptl_absorpt_correction_T_max 0.7533
_exptl_absorpt_correction_T_min 0.5786
_exptl_absorpt_correction_type multi-scan
_exptl_crystal_colour red
_exptl_crystal_density_diffrn 1.251
_exptl_crystal_density_meas ?
_exptl_crystal_density_method 'Not Measured'
_exptl_crystal_description Block
_exptl_crystal_F_000 948
_exptl_crystal_size_max 0.480
_exptl_crystal_size_mid 0.478
_exptl_crystal_size_min 0.234
_refine_diff_density_max 0.837
_refine_diff_density_min -1.195
_refine_diff_density_rms 0.101
_refine_ls_extinction_method none
_refine_ls_goodness_of_fit_ref 1.005
_refine_ls_hydrogen_treatment constr
_refine_ls_matrix_type full
_refine_ls_number_parameters 660
_refine_ls_number_reflns 8240
_refine_ls_number_restraints 122
_refine_ls_restrained_S_all 1.030
_refine_ls_R_factor_all 0.0905
_refine_ls_R_factor_gt 0.0883
_refine_ls_shift/su_max 0.011
_refine_ls_shift/su_mean 0.000
_refine_ls_structure_factor_coef Fsqd
_refine_ls_weighting_details 'w=1/[\s^2^(Fo^2^)+(0.1683P)^2^+4.7409P] where P=(Fo^2^+2Fc^2^)/3'
_refine_ls_weighting_scheme calc
_refine_ls_wR_factor_gt 0.2578
_refine_ls_wR_factor_ref 0.2602
_reflns_Friedel_coverage 0.000
_reflns_number_gt 7782
_reflns_number_total 8240
_reflns_threshold_expression 'I > 2\s(I)'
_cod_data_source_file c9cc01986c2.cif
_cod_data_source_block I100
_cod_depositor_comments
;
The following automatic conversions were performed:

'_exptl_absorpt_correction_type' value 'Multi-scan' changed to
'multi-scan' according to
/home/data/users/saulius/crontab/automatic-downloads/rss-feeds/RSC/lib/dictionaries/cif_core.dic
dictionary named 'cif_core.dic' version 2.4.2 from 2011-04-26.

'_exptl_crystal_density_meas' value 'Not Measured' was changed to '?'
- the value is perceived as not measured.

Automatic conversion script
Id: cif_fix_values 4973 2017-02-22 13:04:09Z antanas 
;
_cod_database_code 7123311
_shelx_shelxl_version_number 2014/7
_shelx_space_group_comment
; 
The symmetry employed for this shelxl refinement is uniquely defined 
by the following loop, which should always be used as a source of 
symmetry information in preference to the above space-group names. 
They are only intended as comments. 
;
_computing_bruker_data_scaling 'SADABS V2012/1 (Bruker AXS Inc.)'

loop_
_space_group_symop_operation_xyz
'x, y, z'
'-x, -y, -z'

loop_
_atom_site_label
_atom_site_type_symbol
_atom_site_fract_x
_atom_site_fract_y
_atom_site_fract_z
_atom_site_U_iso_or_equiv
_atom_site_adp_type
_atom_site_occupancy
_atom_site_site_symmetry_order
_atom_site_calc_flag
_atom_site_refinement_flags_posn
_atom_site_refinement_flags_adp
_atom_site_refinement_flags_occupancy
_atom_site_disorder_assembly
_atom_site_disorder_group
C1 C 0.2968(2) 0.1589(2) 0.45378(16) 0.0149(5) Uani 1 1 d . . . . .
C2 C 0.2982(2) 0.2402(2) 0.37750(17) 0.0191(6) Uani 1 1 d . . . . .
C3 C 0.3398(2) 0.2160(2) 0.29874(17) 0.0189(6) Uani 1 1 d . . . . .
H3 H 0.3408 0.2720 0.2472 0.023 Uiso 1 1 calc R U . . .
C4 C 0.3799(2) 0.1124(2) 0.29335(16) 0.0154(5) Uani 1 1 d . . . . .
C5 C 0.3780(2) 0.0324(2) 0.37097(17) 0.0153(5) Uani 1 1 d . . . . .
H5 H 0.4054 -0.0389 0.3692 0.018 Uiso 1 1 calc R U . . .
C6 C 0.3376(2) 0.0536(2) 0.45043(16) 0.0150(5) Uani 1 1 d . . . . .
C7 C 0.2529(3) 0.3535(3) 0.3796(2) 0.0322(8) Uani 1 1 d . . . . .
H7A H 0.2906 0.3828 0.4197 0.048 Uiso 1 1 calc R U . . .
H7B H 0.1738 0.3498 0.3990 0.048 Uiso 1 1 calc R U . . .
H7C H 0.2651 0.4013 0.3215 0.048 Uiso 1 1 calc R U . . .
C8 C 0.4255(2) 0.0831(2) 0.20784(17) 0.0191(6) Uani 1 1 d . . . . .
C9 C 0.5479(2) 0.0497(3) 0.2109(2) 0.0290(7) Uani 1 1 d . . . . .
H9A H 0.5766 0.0276 0.1575 0.043 Uiso 1 1 calc R U . . .
H9B H 0.5555 -0.0115 0.2607 0.043 Uiso 1 1 calc R U . . .
H9C H 0.5896 0.1117 0.2163 0.043 Uiso 1 1 calc R U . . .
C10 C 0.4144(3) 0.1779(3) 0.12949(18) 0.0287(7) Uani 1 1 d . . . . .
H10A H 0.4447 0.1556 0.0766 0.043 Uiso 1 1 calc R U . . .
H10B H 0.4550 0.2405 0.1352 0.043 Uiso 1 1 calc R U . . .
H10C H 0.3365 0.1985 0.1264 0.043 Uiso 1 1 calc R U . . .
C11 C 0.3611(3) -0.0136(3) 0.19606(19) 0.0250(6) Uani 1 1 d . . . . .
H11A H 0.2831 0.0074 0.1940 0.037 Uiso 1 1 calc R U . . .
H11B H 0.3686 -0.0763 0.2447 0.037 Uiso 1 1 calc R U . . .
H11C H 0.3907 -0.0332 0.1419 0.037 Uiso 1 1 calc R U . . .
C12 C 0.3379(2) -0.0360(2) 0.53185(17) 0.0206(6) Uani 1 1 d . . . . .
H12A H 0.3563 -0.1060 0.5164 0.031 Uiso 1 1 calc R U . . .
H12B H 0.2648 -0.0398 0.5650 0.031 Uiso 1 1 calc R U . . .
H12C H 0.3928 -0.0205 0.5669 0.031 Uiso 1 1 calc R U . . .
C13 C 0.2488(2) 0.1796(2) 0.53932(16) 0.0146(5) Uani 1 1 d . . . . .
C14 C 0.1346(2) 0.1652(2) 0.56514(17) 0.0150(5) Uani 1 1 d . . . . .
C15 C 0.0623(2) 0.1400(2) 0.50977(18) 0.0197(6) Uani 1 1 d . . . . .
H15 H 0.0913 0.1307 0.4541 0.024 Uiso 1 1 calc R U . . .
C16 C -0.0485(2) 0.1287(3) 0.53513(19) 0.0229(6) Uani 1 1 d . . . . .
H16 H -0.0952 0.1130 0.4965 0.027 Uiso 1 1 calc R U . . .
C17 C -0.0940(2) 0.1402(2) 0.61769(19) 0.0205(6) Uani 1 1 d . . . . .
H17 H -0.1710 0.1328 0.6341 0.025 Uiso 1 1 calc R U . . .
C18 C -0.0268(2) 0.1621(2) 0.67506(17) 0.0156(5) Uani 1 1 d . . . . .
C19 C 0.0886(2) 0.1755(2) 0.64994(17) 0.0139(5) Uani 1 1 d . . . . .
C20 C 0.1582(2) 0.1963(2) 0.70826(16) 0.0119(5) Uani 1 1 d . . . . .
C21 C 0.2712(2) 0.2145(2) 0.68078(16) 0.0119(5) Uani 1 1 d . . . . .
C22 C 0.3398(2) 0.2397(2) 0.73815(16) 0.0119(5) Uani 1 1 d . . . . .
C23 C 0.4516(2) 0.2646(2) 0.70966(17) 0.0135(5) Uani 1 1 d . . . . .
C24 C 0.5184(2) 0.2950(2) 0.76553(17) 0.0151(5) Uani 1 1 d . . . . .
C25 C 0.6294(2) 0.3265(2) 0.73608(19) 0.0188(6) Uani 1 1 d . . . . .
C26 C 0.6724(2) 0.3224(2) 0.6490(2) 0.0228(6) Uani 1 1 d . . . . .
H26 H 0.7464 0.3428 0.6286 0.027 Uiso 1 1 calc R U . . .
C27 C 0.6098(2) 0.2904(2) 0.59577(19) 0.0207(6) Uani 1 1 d . . . . .
H27 H 0.6413 0.2871 0.5392 0.025 Uiso 1 1 calc R U . . .
C28 C 0.4961(2) 0.2610(2) 0.62291(17) 0.0157(5) Uani 1 1 d . . . . .
C29 C 0.4302(2) 0.2313(2) 0.56887(17) 0.0161(5) Uani 1 1 d . . . . .
H29 H 0.4613 0.2262 0.5126 0.019 Uiso 1 1 calc R U . . .
C30 C 0.3166(2) 0.2079(2) 0.59479(17) 0.0134(5) Uani 1 1 d . . . . .
C31 C -0.0697(2) 0.1690(2) 0.76184(18) 0.0176(6) Uani 1 1 d . . . . .
H31 H -0.1467 0.1625 0.7791 0.021 Uiso 1 1 calc R U . . .
C32 C -0.0028(2) 0.1844(2) 0.81899(17) 0.0152(5) Uani 1 1 d . . . . .
H32 H -0.0335 0.1856 0.8762 0.018 Uiso 1 1 calc R U . . .
C33 C 0.1140(2) 0.1992(2) 0.79542(17) 0.0127(5) Uani 1 1 d . . . . .
C34 C 0.1824(2) 0.2172(2) 0.85345(16) 0.0130(5) Uani 1 1 d . . . . .
C35 C 0.2962(2) 0.2406(2) 0.82558(16) 0.0128(5) Uani 1 1 d . . . . .
C36 C 0.3652(2) 0.2674(2) 0.88068(17) 0.0152(5) Uani 1 1 d . . . . .
H36 H 0.3370 0.2657 0.9390 0.018 Uiso 1 1 calc R U . . .
C37 C 0.4748(2) 0.2967(2) 0.85197(17) 0.0158(5) Uani 1 1 d . . . . .
C38 C 0.5426(2) 0.3323(2) 0.90541(19) 0.0194(6) Uani 1 1 d . . . . .
H38 H 0.5137 0.3337 0.9630 0.023 Uiso 1 1 calc R U . . .
C39 C 0.6489(2) 0.3650(2) 0.8766(2) 0.0211(6) Uani 1 1 d . . . . .
C40 C 0.6920(2) 0.3606(2) 0.7912(2) 0.0217(6) Uani 1 1 d . . . . .
H40 H 0.7659 0.3816 0.7711 0.026 Uiso 1 1 calc R U . . .
C41 C 0.1374(2) 0.2137(2) 0.94535(16) 0.0131(5) Uani 1 1 d . . . . .
C42 C 0.1016(2) 0.3097(2) 0.96970(16) 0.0140(5) Uani 1 1 d . . . . .
C43 C 0.0520(2) 0.3042(2) 1.05420(17) 0.0153(5) Uani 1 1 d . . . . .
H43 H 0.0276 0.3700 1.0704 0.018 Uiso 1 1 calc R U . . .
C44 C 0.0374(2) 0.2055(2) 1.11508(16) 0.0151(5) Uani 1 1 d . . . . .
C45 C 0.0789(2) 0.1117(2) 1.08998(17) 0.0172(5) Uani 1 1 d . . . . .
H45 H 0.0730 0.0437 1.1312 0.021 Uiso 1 1 calc R U . . .
C46 C 0.1287(2) 0.1137(2) 1.00649(17) 0.0158(5) Uani 1 1 d . . . . .
C47 C 0.1158(2) 0.4188(2) 0.90576(17) 0.0176(5) Uani 1 1 d . . . . .
H47A H 0.1939 0.4292 0.8842 0.026 Uiso 1 1 calc R U . . .
H47B H 0.0892 0.4773 0.9344 0.026 Uiso 1 1 calc R U . . .
H47C H 0.0734 0.4208 0.8572 0.026 Uiso 1 1 calc R U . . .
C48 C -0.0235(2) 0.1968(2) 1.20611(17) 0.0197(6) Uani 1 1 d . . . . .
C49 C -0.1247(3) 0.1245(3) 1.2165(2) 0.0290(7) Uani 1 1 d . . . . .
H49A H -0.1732 0.1572 1.1724 0.044 Uiso 1 1 calc R U . . .
H49B H -0.1649 0.1187 1.2741 0.044 Uiso 1 1 calc R U . . .
H49C H -0.1004 0.0516 1.2095 0.044 Uiso 1 1 calc R U . . .
C50 C -0.0635(3) 0.3073(3) 1.2224(2) 0.0352(8) Uani 1 1 d . . . . .
H50A H -0.0001 0.3540 1.2173 0.053 Uiso 1 1 calc R U . . .
H50B H -0.1029 0.2970 1.2807 0.053 Uiso 1 1 calc R U . . .
H50C H -0.1131 0.3419 1.1796 0.053 Uiso 1 1 calc R U . . .
C51 C 0.0521(3) 0.1416(4) 1.2737(2) 0.0397(9) Uani 1 1 d . . . . .
H51A H 0.0812 0.0726 1.2611 0.060 Uiso 1 1 calc R U . . .
H51B H 0.0103 0.1271 1.3313 0.060 Uiso 1 1 calc R U . . .
H51C H 0.1133 0.1897 1.2721 0.060 Uiso 1 1 calc R U . . .
C52 C 0.1717(3) 0.0089(2) 0.98325(19) 0.0236(6) Uani 1 1 d . . . . .
H52A H 0.1186 -0.0169 0.9518 0.035 Uiso 1 1 calc R U . . .
H52B H 0.1822 -0.0464 1.0362 0.035 Uiso 1 1 calc R U . . .
H52C H 0.2423 0.0221 0.9467 0.035 Uiso 1 1 calc R U . . .
C53 C 0.7185(2) 0.4064(2) 0.9351(2) 0.0238(6) Uani 1 1 d . . . . .
C54 C 0.6625(4) 0.4987(4) 0.9634(4) 0.0337(12) Uani 0.683(6) 1 d . U P A 1
H54A H 0.7087 0.5262 0.9992 0.051 Uiso 0.683(6) 1 calc R U P A 1
H54B H 0.5920 0.4751 0.9972 0.051 Uiso 0.683(6) 1 calc R U P A 1
H54C H 0.6493 0.5567 0.9127 0.051 Uiso 0.683(6) 1 calc R U P A 1
C55 C 0.7417(4) 0.3083(4) 1.0089(3) 0.0290(11) Uani 0.683(6) 1 d . U P A 1
H55A H 0.7860 0.2532 0.9850 0.044 Uiso 0.683(6) 1 calc R U P A 1
H55B H 0.6718 0.2766 1.0386 0.044 Uiso 0.683(6) 1 calc R U P A 1
H55C H 0.7821 0.3325 1.0501 0.044 Uiso 0.683(6) 1 calc R U P A 1
C56 C 0.8349(4) 0.4433(4) 0.8863(3) 0.0291(11) Uani 0.683(6) 1 d . U P A 1
H56A H 0.8795 0.4649 0.9261 0.044 Uiso 0.683(6) 1 calc R U P A 1
H56B H 0.8259 0.5053 0.8374 0.044 Uiso 0.683(6) 1 calc R U P A 1
H56C H 0.8719 0.3826 0.8649 0.044 Uiso 0.683(6) 1 calc R U P A 1
C54X C 0.7223(9) 0.5347(8) 0.9033(7) 0.029(2) Uani 0.317(6) 1 d . U P A 2
H54D H 0.7563 0.5648 0.9448 0.043 Uiso 0.317(6) 1 calc R U P A 2
H54E H 0.6472 0.5645 0.8990 0.043 Uiso 0.317(6) 1 calc R U P A 2
H54F H 0.7657 0.5544 0.8465 0.043 Uiso 0.317(6) 1 calc R U P A 2
C55X C 0.6540(8) 0.3969(10) 1.0359(7) 0.030(2) Uani 0.317(6) 1 d . U P A 2
H55D H 0.6397 0.3201 1.0638 0.046 Uiso 0.317(6) 1 calc R U P A 2
H55E H 0.5841 0.4381 1.0327 0.046 Uiso 0.317(6) 1 calc R U P A 2
H55F H 0.7009 0.4270 1.0698 0.046 Uiso 0.317(6) 1 calc R U P A 2
C56X C 0.8225(8) 0.3559(9) 0.9455(7) 0.030(2) Uani 0.317(6) 1 d . U P A 2
H56D H 0.8644 0.3960 0.9760 0.045 Uiso 0.317(6) 1 calc R U P A 2
H56E H 0.8623 0.3560 0.8885 0.045 Uiso 0.317(6) 1 calc R U P A 2
H56F H 0.8133 0.2805 0.9791 0.045 Uiso 0.317(6) 1 calc R U P A 2
C1S C 0.1064(7) 0.4696(5) 0.5966(5) 0.108(3) Uani 1 1 d D . . . .
H1S1 H 0.1761 0.4541 0.6232 0.129 Uiso 1 1 calc R U . . .
H1S2 H 0.1020 0.4180 0.5592 0.129 Uiso 1 1 calc R U . . .
Cl1 Cl -0.00469(10) 0.45011(9) 0.67770(7) 0.0574(3) Uani 1 1 d D . . . .
Cl2 Cl 0.10667(16) 0.60294(12) 0.53366(10) 0.0938(6) Uani 1 1 d D . . . .
C3S C 0.5394(6) 0.4216(6) 0.2935(4) 0.0437(18) Uani 0.566(8) 1 d D U P B 1
H3S1 H 0.4769 0.3710 0.3069 0.052 Uiso 0.566(8) 1 calc R U P B 1
H3S2 H 0.5153 0.4889 0.2537 0.052 Uiso 0.566(8) 1 calc R U P B 1
Cl3 Cl 0.5598(4) 0.4553(2) 0.3874(2) 0.0728(12) Uani 0.566(8) 1 d D U P B 1
Cl4 Cl 0.6411(7) 0.3653(10) 0.2393(9) 0.187(4) Uani 0.566(8) 1 d D U P B 1
C3X C 0.580(2) 0.356(2) 0.3082(8) 0.082(7) Uani 0.279(8) 1 d D U P C 2
H3X1 H 0.6099 0.2808 0.3255 0.098 Uiso 0.279(8) 1 calc R U P C 2
H3X2 H 0.4993 0.3539 0.3248 0.098 Uiso 0.279(8) 1 calc R U P C 2
Cl3X Cl 0.6360(13) 0.4359(10) 0.3623(6) 0.125(4) Uani 0.279(8) 1 d D U P C 2
Cl4X Cl 0.6054(5) 0.4005(4) 0.1997(3) 0.0603(18) Uani 0.279(8) 1 d D U P C 2
C3Y C 0.6820(19) 0.371(2) 0.3605(17) 0.052(7) Uani 0.154(8) 1 d D U P D 3
H3Y1 H 0.6899 0.3112 0.4123 0.062 Uiso 0.154(8) 1 calc R U P D 3
H3Y2 H 0.7574 0.3941 0.3350 0.062 Uiso 0.154(8) 1 calc R U P D 3
Cl3Y Cl 0.6195(17) 0.4763(11) 0.3954(9) 0.099(5) Uani 0.154(8) 1 d D U P D 3
Cl4Y Cl 0.6274(9) 0.3167(7) 0.2884(8) 0.062(3) Uani 0.154(8) 1 d D U P D 3

loop_
_atom_site_aniso_label
_atom_site_aniso_U_11
_atom_site_aniso_U_22
_atom_site_aniso_U_33
_atom_site_aniso_U_23
_atom_site_aniso_U_13
_atom_site_aniso_U_12
C1 0.0154(12) 0.0185(13) 0.0118(12) -0.0055(10) -0.0025(9) 0.0008(10)
C2 0.0245(14) 0.0180(14) 0.0147(13) -0.0043(11) -0.0025(10) 0.0027(11)
C3 0.0248(14) 0.0191(14) 0.0114(12) -0.0011(10) -0.0015(10) 0.0010(11)
C4 0.0146(12) 0.0206(13) 0.0121(12) -0.0061(10) -0.0018(9) 0.0000(10)
C5 0.0171(12) 0.0162(13) 0.0135(12) -0.0052(10) -0.0032(10) 0.0025(10)
C6 0.0145(12) 0.0186(13) 0.0121(12) -0.0034(10) -0.0032(9) -0.0004(10)
C7 0.057(2) 0.0188(15) 0.0185(14) -0.0024(12) -0.0015(14) 0.0107(14)
C8 0.0231(14) 0.0219(14) 0.0117(13) -0.0042(11) 0.0006(10) 0.0008(11)
C9 0.0238(15) 0.0391(18) 0.0239(15) -0.0119(13) 0.0049(12) 0.0039(13)
C10 0.0441(18) 0.0282(16) 0.0103(13) -0.0022(12) 0.0040(12) 0.0031(13)
C11 0.0330(16) 0.0276(16) 0.0173(14) -0.0109(12) -0.0037(12) -0.0004(12)
C12 0.0285(15) 0.0196(14) 0.0124(13) -0.0021(11) -0.0028(10) 0.0040(11)
C13 0.0186(13) 0.0140(12) 0.0112(12) -0.0033(10) -0.0027(10) 0.0021(10)
C14 0.0175(13) 0.0157(13) 0.0132(12) -0.0057(10) -0.0038(10) 0.0027(10)
C15 0.0225(14) 0.0236(14) 0.0163(13) -0.0095(11) -0.0072(11) 0.0042(11)
C16 0.0207(14) 0.0315(16) 0.0221(14) -0.0138(12) -0.0102(11) 0.0015(11)
C17 0.0133(12) 0.0258(15) 0.0250(15) -0.0104(12) -0.0043(11) -0.0001(10)
C18 0.0139(12) 0.0165(13) 0.0188(13) -0.0082(10) -0.0026(10) 0.0002(10)
C19 0.0161(13) 0.0124(12) 0.0148(13) -0.0057(10) -0.0033(10) 0.0006(9)
C20 0.0147(12) 0.0087(11) 0.0130(12) -0.0036(9) -0.0024(10) 0.0008(9)
C21 0.0138(12) 0.0097(12) 0.0123(12) -0.0027(9) -0.0021(10) 0.0001(9)
C22 0.0138(12) 0.0093(12) 0.0131(12) -0.0032(9) -0.0025(10) -0.0008(9)
C23 0.0134(12) 0.0116(12) 0.0153(13) -0.0025(10) -0.0019(10) -0.0006(9)
C24 0.0140(13) 0.0132(12) 0.0177(13) -0.0020(10) -0.0033(10) -0.0013(10)
C25 0.0137(13) 0.0155(13) 0.0264(15) -0.0024(11) -0.0038(11) -0.0016(10)
C26 0.0134(13) 0.0240(15) 0.0292(15) -0.0038(12) 0.0012(11) -0.0026(11)
C27 0.0159(13) 0.0236(14) 0.0215(14) -0.0049(11) 0.0027(11) -0.0019(11)
C28 0.0143(12) 0.0157(13) 0.0169(13) -0.0039(10) -0.0001(10) -0.0004(10)
C29 0.0159(13) 0.0181(13) 0.0139(12) -0.0047(10) 0.0011(10) 0.0003(10)
C30 0.0153(12) 0.0121(12) 0.0134(12) -0.0038(10) -0.0017(10) 0.0008(9)
C31 0.0120(12) 0.0206(13) 0.0211(14) -0.0075(11) 0.0004(10) -0.0022(10)
C32 0.0153(12) 0.0150(12) 0.0164(12) -0.0069(10) 0.0014(10) -0.0027(9)
C33 0.0153(12) 0.0098(12) 0.0140(12) -0.0049(9) -0.0014(10) -0.0009(9)
C34 0.0158(12) 0.0111(12) 0.0127(12) -0.0044(10) -0.0005(10) -0.0020(9)
C35 0.0155(12) 0.0107(12) 0.0131(12) -0.0034(9) -0.0030(10) -0.0014(9)
C36 0.0194(13) 0.0145(12) 0.0133(12) -0.0039(10) -0.0050(10) -0.0023(10)
C37 0.0176(13) 0.0128(12) 0.0177(13) -0.0030(10) -0.0056(10) -0.0008(10)
C38 0.0212(14) 0.0175(13) 0.0212(14) -0.0041(11) -0.0094(11) -0.0011(10)
C39 0.0209(14) 0.0152(13) 0.0288(15) -0.0026(11) -0.0140(12) -0.0010(10)
C40 0.0154(13) 0.0187(14) 0.0306(15) -0.0020(12) -0.0075(11) -0.0027(10)
C41 0.0130(11) 0.0158(13) 0.0119(12) -0.0055(10) -0.0016(9) -0.0036(9)
C42 0.0147(12) 0.0156(13) 0.0131(12) -0.0053(10) -0.0019(9) -0.0035(9)
C43 0.0177(12) 0.0152(13) 0.0148(13) -0.0075(10) -0.0011(10) -0.0015(10)
C44 0.0162(12) 0.0194(13) 0.0110(12) -0.0054(10) -0.0024(10) -0.0030(10)
C45 0.0210(13) 0.0166(13) 0.0136(13) -0.0024(10) -0.0025(10) -0.0019(10)
C46 0.0180(12) 0.0160(13) 0.0145(12) -0.0051(10) -0.0022(10) -0.0017(10)
C47 0.0205(13) 0.0156(13) 0.0168(13) -0.0053(10) 0.0015(10) -0.0017(10)
C48 0.0241(14) 0.0246(14) 0.0104(12) -0.0048(11) -0.0001(10) -0.0008(11)
C49 0.0300(16) 0.0358(17) 0.0209(15) -0.0079(13) 0.0045(12) -0.0081(13)
C50 0.051(2) 0.0322(18) 0.0222(15) -0.0110(13) 0.0091(14) -0.0055(15)
C51 0.0418(19) 0.063(2) 0.0169(15) -0.0109(15) -0.0108(14) 0.0061(17)
C52 0.0346(16) 0.0162(14) 0.0195(14) -0.0056(11) 0.0021(11) 0.0006(11)
C53 0.0222(14) 0.0236(15) 0.0275(15) -0.0036(12) -0.0118(12) -0.0070(11)
C54 0.023(2) 0.036(3) 0.054(3) -0.030(2) -0.015(2) 0.0038(19)
C55 0.026(2) 0.034(2) 0.029(2) -0.0039(19) -0.0162(18) -0.0016(18)
C56 0.021(2) 0.038(3) 0.033(2) -0.015(2) -0.0062(18) -0.0096(18)
C54X 0.037(5) 0.023(4) 0.032(5) -0.011(4) -0.015(4) -0.008(4)
C55X 0.024(4) 0.046(5) 0.028(4) -0.019(4) -0.005(3) -0.008(4)
C56X 0.020(4) 0.045(5) 0.030(4) -0.015(4) -0.013(3) 0.005(4)
C1S 0.134(6) 0.045(3) 0.122(6) 0.000(3) 0.023(5) 0.024(3)
Cl1 0.0752(8) 0.0434(6) 0.0492(6) -0.0057(4) 0.0002(5) -0.0010(5)
Cl2 0.1185(13) 0.0626(9) 0.0757(9) 0.0102(7) 0.0343(9) -0.0019(8)
C3S 0.048(4) 0.027(3) 0.052(4) -0.004(3) -0.006(3) 0.012(3)
Cl3 0.121(3) 0.0375(12) 0.0537(15) 0.0084(9) -0.0249(17) 0.0013(15)
Cl4 0.146(5) 0.205(7) 0.208(7) -0.094(6) 0.074(5) 0.006(5)
C3X 0.070(10) 0.082(10) 0.093(10) -0.038(8) 0.022(8) -0.006(8)
Cl3X 0.175(9) 0.119(6) 0.094(5) -0.031(5) -0.041(5) -0.043(6)
Cl4X 0.075(3) 0.062(3) 0.040(2) -0.0012(19) 0.0014(19) -0.035(2)
C3Y 0.040(10) 0.062(11) 0.049(10) -0.013(8) 0.006(8) 0.004(8)
Cl3Y 0.116(9) 0.073(7) 0.085(8) 0.010(5) 0.009(6) 0.028(6)
Cl4Y 0.068(6) 0.050(5) 0.067(6) -0.012(4) -0.008(4) -0.001(4)

loop_
_atom_type_symbol
_atom_type_description
_atom_type_scat_dispersion_real
_atom_type_scat_dispersion_imag
_atom_type_scat_source
C C 0.0181 0.0091 'International Tables Vol C Tables 4.2.6.8 and 6.1.1.4'
H H 0.0000 0.0000 'International Tables Vol C Tables 4.2.6.8 and 6.1.1.4'
Cl Cl 0.3639 0.7018 'International Tables Vol C Tables 4.2.6.8 and 6.1.1.4'

loop_
_geom_angle_atom_site_label_1
_geom_angle_atom_site_label_2
_geom_angle_atom_site_label_3
_geom_angle
C2 C1 C6 119.5(2)
C2 C1 C13 121.6(2)
C6 C1 C13 118.8(2)
C1 C2 C3 119.6(2)
C1 C2 C7 120.3(2)
C3 C2 C7 120.1(2)
C4 C3 C2 122.1(2)
C4 C3 H3 118.9
C2 C3 H3 118.9
C3 C4 C5 117.1(2)
C3 C4 C8 123.4(2)
C5 C4 C8 119.5(2)
C6 C5 C4 122.4(2)
C6 C5 H5 118.8
C4 C5 H5 118.8
C5 C6 C1 119.2(2)
C5 C6 C12 119.9(2)
C1 C6 C12 120.8(2)
C2 C7 H7A 109.5
C2 C7 H7B 109.5
H7A C7 H7B 109.5
C2 C7 H7C 109.5
H7A C7 H7C 109.5
H7B C7 H7C 109.5
C10 C8 C4 112.4(2)
C10 C8 C9 109.0(2)
C4 C8 C9 109.1(2)
C10 C8 C11 107.8(2)
C4 C8 C11 109.3(2)
C9 C8 C11 109.2(2)
C8 C9 H9A 109.5
C8 C9 H9B 109.5
H9A C9 H9B 109.5
C8 C9 H9C 109.5
H9A C9 H9C 109.5
H9B C9 H9C 109.5
C8 C10 H10A 109.5
C8 C10 H10B 109.5
H10A C10 H10B 109.5
C8 C10 H10C 109.5
H10A C10 H10C 109.5
H10B C10 H10C 109.5
C8 C11 H11A 109.5
C8 C11 H11B 109.5
H11A C11 H11B 109.5
C8 C11 H11C 109.5
H11A C11 H11C 109.5
H11B C11 H11C 109.5
C6 C12 H12A 109.5
C6 C12 H12B 109.5
H12A C12 H12B 109.5
C6 C12 H12C 109.5
H12A C12 H12C 109.5
H12B C12 H12C 109.5
C30 C13 C14 120.3(2)
C30 C13 C1 120.6(2)
C14 C13 C1 119.1(2)
C13 C14 C15 122.1(2)
C13 C14 C19 119.9(2)
C15 C14 C19 118.0(2)
C16 C15 C14 121.3(3)
C16 C15 H15 119.4
C14 C15 H15 119.4
C15 C16 C17 120.8(2)
C15 C16 H16 119.6
C17 C16 H16 119.6
C18 C17 C16 120.3(2)
C18 C17 H17 119.9
C16 C17 H17 119.9
C17 C18 C19 120.0(2)
C17 C18 C31 121.8(2)
C19 C18 C31 118.1(2)
C20 C19 C18 120.6(2)
C20 C19 C14 119.9(2)
C18 C19 C14 119.5(2)
C21 C20 C19 119.7(2)
C21 C20 C33 120.1(2)
C19 C20 C33 120.2(2)
C20 C21 C22 119.6(2)
C20 C21 C30 120.4(2)
C22 C21 C30 120.0(2)
C23 C22 C21 120.1(2)
C23 C22 C35 119.7(2)
C21 C22 C35 120.2(2)
C24 C23 C22 120.0(2)
C24 C23 C28 120.2(2)
C22 C23 C28 119.8(2)
C23 C24 C25 120.6(2)
C23 C24 C37 120.2(2)
C25 C24 C37 119.1(2)
C40 C25 C24 119.5(3)
C40 C25 C26 122.3(3)
C24 C25 C26 118.3(3)
C27 C26 C25 121.5(3)
C27 C26 H26 119.3
C25 C26 H26 119.3
C26 C27 C28 121.5(3)
C26 C27 H27 119.2
C28 C27 H27 119.2
C29 C28 C23 119.7(2)
C29 C28 C27 122.4(2)
C23 C28 C27 117.9(2)
C28 C29 C30 122.0(2)
C28 C29 H29 119.0
C30 C29 H29 119.0
C13 C30 C29 122.1(2)
C13 C30 C21 119.7(2)
C29 C30 C21 118.3(2)
C32 C31 C18 121.5(2)
C32 C31 H31 119.3
C18 C31 H31 119.3
C31 C32 C33 121.7(2)
C31 C32 H32 119.1
C33 C32 H32 119.1
C34 C33 C32 121.8(2)
C34 C33 C20 120.4(2)
C32 C33 C20 117.8(2)
C33 C34 C35 120.1(2)
C33 C34 C41 120.2(2)
C35 C34 C41 119.6(2)
C36 C35 C34 121.4(2)
C36 C35 C22 119.2(2)
C34 C35 C22 119.3(2)
C35 C36 C37 121.5(2)
C35 C36 H36 119.2
C37 C36 H36 119.2
C36 C37 C38 121.8(3)
C36 C37 C24 119.3(2)
C38 C37 C24 118.9(2)
C39 C38 C37 122.1(3)
C39 C38 H38 119.0
C37 C38 H38 119.0
C38 C39 C40 118.5(3)
C38 C39 C53 120.6(3)
C40 C39 C53 120.9(3)
C25 C40 C39 121.9(3)
C25 C40 H40 119.0
C39 C40 H40 119.0
C42 C41 C46 119.8(2)
C42 C41 C34 120.0(2)
C46 C41 C34 120.2(2)
C41 C42 C43 119.4(2)
C41 C42 C47 120.5(2)
C43 C42 C47 120.1(2)
C44 C43 C42 122.0(2)
C44 C43 H43 119.0
C42 C43 H43 119.0
C43 C44 C45 117.2(2)
C43 C44 C48 122.9(2)
C45 C44 C48 119.9(2)
C44 C45 C46 122.5(2)
C44 C45 H45 118.8
C46 C45 H45 118.8
C45 C46 C41 119.0(2)
C45 C46 C52 119.9(2)
C41 C46 C52 121.1(2)
C42 C47 H47A 109.5
C42 C47 H47B 109.5
H47A C47 H47B 109.5
C42 C47 H47C 109.5
H47A C47 H47C 109.5
H47B C47 H47C 109.5
C50 C48 C51 109.6(3)
C50 C48 C44 112.8(2)
C51 C48 C44 109.5(2)
C50 C48 C49 108.2(3)
C51 C48 C49 108.1(3)
C44 C48 C49 108.5(2)
C48 C49 H49A 109.5
C48 C49 H49B 109.5
H49A C49 H49B 109.5
C48 C49 H49C 109.5
H49A C49 H49C 109.5
H49B C49 H49C 109.5
C48 C50 H50A 109.5
C48 C50 H50B 109.5
H50A C50 H50B 109.5
C48 C50 H50C 109.5
H50A C50 H50C 109.5
H50B C50 H50C 109.5
C48 C51 H51A 109.5
C48 C51 H51B 109.5
H51A C51 H51B 109.5
C48 C51 H51C 109.5
H51A C51 H51C 109.5
H51B C51 H51C 109.5
C46 C52 H52A 109.5
C46 C52 H52B 109.5
H52A C52 H52B 109.5
C46 C52 H52C 109.5
H52A C52 H52C 109.5
H52B C52 H52C 109.5
C56X C53 C39 116.3(5)
C54 C53 C39 110.0(3)
C54 C53 C55 114.6(4)
C39 C53 C55 106.9(3)
C54 C53 C56 108.9(3)
C39 C53 C56 111.0(3)
C55 C53 C56 105.3(3)
C56X C53 C54X 113.8(6)
C39 C53 C54X 107.4(4)
C56X C53 C55X 106.1(6)
C39 C53 C55X 112.9(4)
C54X C53 C55X 99.1(6)
C53 C54 H54A 109.5
C53 C54 H54B 109.5
H54A C54 H54B 109.5
C53 C54 H54C 109.5
H54A C54 H54C 109.5
H54B C54 H54C 109.5
C53 C55 H55A 109.5
C53 C55 H55B 109.5
H55A C55 H55B 109.5
C53 C55 H55C 109.5
H55A C55 H55C 109.5
H55B C55 H55C 109.5
C53 C56 H56A 109.5
C53 C56 H56B 109.5
H56A C56 H56B 109.5
C53 C56 H56C 109.5
H56A C56 H56C 109.5
H56B C56 H56C 109.5
C53 C54X H54D 109.5
C53 C54X H54E 109.5
H54D C54X H54E 109.5
C53 C54X H54F 109.5
H54D C54X H54F 109.5
H54E C54X H54F 109.5
C53 C55X H55D 109.5
C53 C55X H55E 109.5
H55D C55X H55E 109.5
C53 C55X H55F 109.5
H55D C55X H55F 109.5
H55E C55X H55F 109.5
C53 C56X H56D 109.5
C53 C56X H56E 109.5
H56D C56X H56E 109.5
C53 C56X H56F 109.5
H56D C56X H56F 109.5
H56E C56X H56F 109.5
Cl2 C1S Cl1 111.1(3)
Cl2 C1S H1S1 109.4
Cl1 C1S H1S1 109.4
Cl2 C1S H1S2 109.4
Cl1 C1S H1S2 109.4
H1S1 C1S H1S2 108.0
Cl4 C3S Cl3 120.1(6)
Cl4 C3S H3S1 107.3
Cl3 C3S H3S1 107.3
Cl4 C3S H3S2 107.3
Cl3 C3S H3S2 107.3
H3S1 C3S H3S2 106.9
Cl4X C3X Cl3X 112.8(11)
Cl4X C3X H3X1 109.0
Cl3X C3X H3X1 109.0
Cl4X C3X H3X2 109.0
Cl3X C3X H3X2 109.0
H3X1 C3X H3X2 107.8
Cl3Y C3Y Cl4Y 120.8(14)
Cl3Y C3Y H3Y1 107.1
Cl4Y C3Y H3Y1 107.1
Cl3Y C3Y H3Y2 107.1
Cl4Y C3Y H3Y2 107.1
H3Y1 C3Y H3Y2 106.8

loop_
_geom_bond_atom_site_label_1
_geom_bond_atom_site_label_2
_geom_bond_distance
C1 C2 1.395(4)
C1 C6 1.407(4)
C1 C13 1.499(3)
C2 C3 1.398(4)
C2 C7 1.514(4)
C3 C4 1.390(4)
C3 H3 0.9500
C4 C5 1.402(4)
C4 C8 1.535(3)
C5 C6 1.389(4)
C5 H5 0.9500
C6 C12 1.510(4)
C7 H7A 0.9800
C7 H7B 0.9800
C7 H7C 0.9800
C8 C10 1.529(4)
C8 C9 1.539(4)
C8 C11 1.542(4)
C9 H9A 0.9800
C9 H9B 0.9800
C9 H9C 0.9800
C10 H10A 0.9800
C10 H10B 0.9800
C10 H10C 0.9800
C11 H11A 0.9800
C11 H11B 0.9800
C11 H11C 0.9800
C12 H12A 0.9800
C12 H12B 0.9800
C12 H12C 0.9800
C13 C30 1.400(4)
C13 C14 1.416(4)
C14 C15 1.421(4)
C14 C19 1.437(4)
C15 C16 1.371(4)
C15 H15 0.9500
C16 C17 1.408(4)
C16 H16 0.9500
C17 C18 1.386(4)
C17 H17 0.9500
C18 C19 1.427(4)
C18 C31 1.445(4)
C19 C20 1.413(4)
C20 C21 1.411(4)
C20 C33 1.442(3)
C21 C22 1.415(4)
C21 C30 1.440(4)
C22 C23 1.413(4)
C22 C35 1.438(4)
C23 C24 1.409(4)
C23 C28 1.439(4)
C24 C25 1.426(4)
C24 C37 1.426(4)
C25 C40 1.388(4)
C25 C26 1.440(4)
C26 C27 1.352(4)
C26 H26 0.9500
C27 C28 1.444(4)
C27 H27 0.9500
C28 C29 1.375(4)
C29 C30 1.426(4)
C29 H29 0.9500
C31 C32 1.351(4)
C31 H31 0.9500
C32 C33 1.441(4)
C32 H32 0.9500
C33 C34 1.386(4)
C34 C35 1.432(4)
C34 C41 1.498(3)
C35 C36 1.397(4)
C36 C37 1.402(4)
C36 H36 0.9500
C37 C38 1.418(4)
C38 C39 1.374(4)
C38 H38 0.9500
C39 C40 1.416(4)
C39 C53 1.531(4)
C40 H40 0.9500
C41 C42 1.393(4)
C41 C46 1.401(4)
C42 C43 1.401(4)
C42 C47 1.512(4)
C43 C44 1.391(4)
C43 H43 0.9500
C44 C45 1.392(4)
C44 C48 1.536(3)
C45 C46 1.395(4)
C45 H45 0.9500
C46 C52 1.510(4)
C47 H47A 0.9800
C47 H47B 0.9800
C47 H47C 0.9800
C48 C50 1.524(4)
C48 C51 1.528(4)
C48 C49 1.542(4)
C49 H49A 0.9800
C49 H49B 0.9800
C49 H49C 0.9800
C50 H50A 0.9800
C50 H50B 0.9800
C50 H50C 0.9800
C51 H51A 0.9800
C51 H51B 0.9800
C51 H51C 0.9800
C52 H52A 0.9800
C52 H52B 0.9800
C52 H52C 0.9800
C53 C56X 1.405(10)
C53 C54 1.458(6)
C53 C55 1.537(5)
C53 C56 1.574(5)
C53 C54X 1.578(10)
C53 C55X 1.688(10)
C54 H54A 0.9800
C54 H54B 0.9800
C54 H54C 0.9800
C55 H55A 0.9800
C55 H55B 0.9800
C55 H55C 0.9800
C56 H56A 0.9800
C56 H56B 0.9800
C56 H56C 0.9800
C54X H54D 0.9800
C54X H54E 0.9800
C54X H54F 0.9800
C55X H55D 0.9800
C55X H55E 0.9800
C55X H55F 0.9800
C56X H56D 0.9800
C56X H56E 0.9800
C56X H56F 0.9800
C1S Cl2 1.744(6)
C1S Cl1 1.746(7)
C1S H1S1 0.9900
C1S H1S2 0.9900
C3S Cl4 1.658(8)
C3S Cl3 1.704(7)
C3S H3S1 0.9900
C3S H3S2 0.9900
C3X Cl4X 1.689(13)
C3X Cl3X 1.690(13)
C3X H3X1 0.9900
C3X H3X2 0.9900
C3Y Cl3Y 1.677(14)
C3Y Cl4Y 1.690(14)
C3Y H3Y1 0.9900
C3Y H3Y2 0.9900

loop_
_geom_torsion_atom_site_label_1
_geom_torsion_atom_site_label_2
_geom_torsion_atom_site_label_3
_geom_torsion_atom_site_label_4
_geom_torsion
C6 C1 C2 C3 0.1(4)
C13 C1 C2 C3 -177.4(2)
C6 C1 C2 C7 178.9(3)
C13 C1 C2 C7 1.4(4)
C1 C2 C3 C4 0.3(4)
C7 C2 C3 C4 -178.5(3)
C2 C3 C4 C5 -0.6(4)
C2 C3 C4 C8 179.6(2)
C3 C4 C5 C6 0.4(4)
C8 C4 C5 C6 -179.8(2)
C4 C5 C6 C1 0.0(4)
C4 C5 C6 C12 -179.9(2)
C2 C1 C6 C5 -0.3(4)
C13 C1 C6 C5 177.3(2)
C2 C1 C6 C12 179.6(2)
C13 C1 C6 C12 -2.8(4)
C3 C4 C8 C10 -3.9(4)
C5 C4 C8 C10 176.4(2)
C3 C4 C8 C9 117.2(3)
C5 C4 C8 C9 -62.6(3)
C3 C4 C8 C11 -123.5(3)
C5 C4 C8 C11 56.7(3)
C2 C1 C13 C30 -96.1(3)
C6 C1 C13 C30 86.3(3)
C2 C1 C13 C14 86.9(3)
C6 C1 C13 C14 -90.7(3)
C30 C13 C14 C15 178.0(2)
C1 C13 C14 C15 -5.0(4)
C30 C13 C14 C19 -2.4(4)
C1 C13 C14 C19 174.6(2)
C13 C14 C15 C16 -178.5(3)
C19 C14 C15 C16 1.9(4)
C14 C15 C16 C17 -1.1(4)
C15 C16 C17 C18 -0.6(5)
C16 C17 C18 C19 1.3(4)
C16 C17 C18 C31 -176.8(3)
C17 C18 C19 C20 -179.1(2)
C31 C18 C19 C20 -0.9(4)
C17 C18 C19 C14 -0.5(4)
C31 C18 C19 C14 177.8(2)
C13 C14 C19 C20 -2.1(4)
C15 C14 C19 C20 177.5(2)
C13 C14 C19 C18 179.3(2)
C15 C14 C19 C18 -1.1(4)
C18 C19 C20 C21 -177.0(2)
C14 C19 C20 C21 4.4(4)
C18 C19 C20 C33 2.9(4)
C14 C19 C20 C33 -175.7(2)
C19 C20 C21 C22 177.4(2)
C33 C20 C21 C22 -2.5(4)
C19 C20 C21 C30 -2.3(4)
C33 C20 C21 C30 177.8(2)
C20 C21 C22 C23 -176.1(2)
C30 C21 C22 C23 3.5(4)
C20 C21 C22 C35 3.7(4)
C30 C21 C22 C35 -176.6(2)
C21 C22 C23 C24 176.8(2)
C35 C22 C23 C24 -3.0(4)
C21 C22 C23 C28 -1.8(4)
C35 C22 C23 C28 178.4(2)
C22 C23 C24 C25 -176.3(2)
C28 C23 C24 C25 2.3(4)
C22 C23 C24 C37 2.5(4)
C28 C23 C24 C37 -178.9(2)
C23 C24 C25 C40 177.2(2)
C37 C24 C25 C40 -1.6(4)
C23 C24 C25 C26 -2.2(4)
C37 C24 C25 C26 179.0(2)
C40 C25 C26 C27 -179.1(3)
C24 C25 C26 C27 0.4(4)
C25 C26 C27 C28 1.4(4)
C24 C23 C28 C29 -179.9(2)
C22 C23 C28 C29 -1.3(4)
C24 C23 C28 C27 -0.6(4)
C22 C23 C28 C27 178.1(2)
C26 C27 C28 C29 178.0(3)
C26 C27 C28 C23 -1.3(4)
C23 C28 C29 C30 2.7(4)
C27 C28 C29 C30 -176.7(2)
C14 C13 C30 C29 -175.1(2)
C1 C13 C30 C29 7.9(4)
C14 C13 C30 C21 4.6(4)
C1 C13 C30 C21 -172.5(2)
C28 C29 C30 C13 178.8(2)
C28 C29 C30 C21 -0.9(4)
C20 C21 C30 C13 -2.2(4)
C22 C21 C30 C13 178.1(2)
C20 C21 C30 C29 177.5(2)
C22 C21 C30 C29 -2.2(4)
C17 C18 C31 C32 176.3(3)
C19 C18 C31 C32 -1.9(4)
C18 C31 C32 C33 2.5(4)
C31 C32 C33 C34 178.7(2)
C31 C32 C33 C20 -0.4(4)
C21 C20 C33 C34 -1.5(4)
C19 C20 C33 C34 178.6(2)
C21 C20 C33 C32 177.6(2)
C19 C20 C33 C32 -2.3(4)
C32 C33 C34 C35 -174.8(2)
C20 C33 C34 C35 4.3(4)
C32 C33 C34 C41 4.5(4)
C20 C33 C34 C41 -176.4(2)
C33 C34 C35 C36 175.0(2)
C41 C34 C35 C36 -4.3(4)
C33 C34 C35 C22 -3.1(4)
C41 C34 C35 C22 177.7(2)
C23 C22 C35 C36 0.8(4)
C21 C22 C35 C36 -179.0(2)
C23 C22 C35 C34 178.9(2)
C21 C22 C35 C34 -1.0(4)
C34 C35 C36 C37 -176.1(2)
C22 C35 C36 C37 2.0(4)
C35 C36 C37 C38 174.9(2)
C35 C36 C37 C24 -2.5(4)
C23 C24 C37 C36 0.2(4)
C25 C24 C37 C36 179.1(2)
C23 C24 C37 C38 -177.2(2)
C25 C24 C37 C38 1.6(4)
C36 C37 C38 C39 -177.6(2)
C24 C37 C38 C39 -0.2(4)
C37 C38 C39 C40 -1.2(4)
C37 C38 C39 C53 178.0(2)
C24 C25 C40 C39 0.2(4)
C26 C25 C40 C39 179.6(3)
C38 C39 C40 C25 1.2(4)
C53 C39 C40 C25 -178.0(3)
C33 C34 C41 C42 -94.2(3)
C35 C34 C41 C42 85.1(3)
C33 C34 C41 C46 84.2(3)
C35 C34 C41 C46 -96.5(3)
C46 C41 C42 C43 -3.3(4)
C34 C41 C42 C43 175.2(2)
C46 C41 C42 C47 176.8(2)
C34 C41 C42 C47 -4.8(4)
C41 C42 C43 C44 0.1(4)
C47 C42 C43 C44 -180.0(2)
C42 C43 C44 C45 2.9(4)
C42 C43 C44 C48 -175.8(2)
C43 C44 C45 C46 -3.0(4)
C48 C44 C45 C46 175.8(2)
C44 C45 C46 C41 -0.1(4)
C44 C45 C46 C52 -179.8(2)
C42 C41 C46 C45 3.2(4)
C34 C41 C46 C45 -175.2(2)
C42 C41 C46 C52 -177.1(2)
C34 C41 C46 C52 4.5(4)
C43 C44 C48 C50 -1.1(4)
C45 C44 C48 C50 -179.9(3)
C43 C44 C48 C51 -123.5(3)
C45 C44 C48 C51 57.8(3)
C43 C44 C48 C49 118.7(3)
C45 C44 C48 C49 -60.0(3)
C38 C39 C53 C56X 127.4(6)
C40 C39 C53 C56X -53.3(6)
C38 C39 C53 C54 -57.0(4)
C40 C39 C53 C54 122.3(4)
C38 C39 C53 C55 68.0(4)
C40 C39 C53 C55 -112.7(3)
C38 C39 C53 C56 -177.6(3)
C40 C39 C53 C56 1.6(4)
C38 C39 C53 C54X -103.7(5)
C40 C39 C53 C54X 75.5(5)
C38 C39 C53 C55X 4.5(6)
C40 C39 C53 C55X -176.3(5)
